data_4326522
loop_
_publ_author_name
'Cesar M. Manna'
'Gad Armony'
'Edit Y. Tshuva'

_publ_section_title
;
 New Insights on the Active Species and Mechanism of Cytotoxicity of
 Salan-Ti(IV) Complexes: A Stereochemical Study
;
_journal_name_full 'Inorganic Chemistry'
_journal_page_first 10284
_journal_page_last 10291
_journal_paper_doi 10.1021/ic201340m
_journal_volume 50
_journal_year 2011
_chemical_absolute_configuration ad
_chemical_formula_moiety 'C44 H56 N4 O6 Ti2, C H2 Cl2'
_chemical_formula_sum 'C45 H58 Cl2 N4 O6 Ti2'
_chemical_formula_weight 917.65
_chemical_name_systematic
; 
 ? 
;
_space_group_IT_number 4
_symmetry_cell_setting monoclinic
_symmetry_space_group_name_Hall 'P 2yb'
_symmetry_space_group_name_H-M 'P 1 21 1'
_atom_sites_solution_hydrogens geom
_atom_sites_solution_primary direct
_atom_sites_solution_secondary difmap
_audit_creation_method SHELXL-97
_cell_angle_alpha 90.00
_cell_angle_beta 96.1170(10)
_cell_angle_gamma 90.00
_cell_formula_units_Z 2
_cell_length_a 8.4605(7)
_cell_length_b 14.9365(13)
_cell_length_c 17.6616(15)
_cell_measurement_temperature 173(1)
_cell_volume 2219.2(3)
_computing_cell_refinement 'Bruker SMART'
_computing_data_collection 'Bruker SMART'
_computing_data_reduction 'Bruker SAINT'
_computing_molecular_graphics 'Bruker SHELXTL'
_computing_publication_material 'Bruker SHELXTL'
_computing_structure_refinement 'SHELXL-97 (Sheldrick, 1997)'
_computing_structure_solution 'SHELXS-97 (Sheldrick, 1990)'
_diffrn_ambient_temperature 173(1)
_diffrn_measured_fraction_theta_full 0.982
_diffrn_measured_fraction_theta_max 0.982
_diffrn_measurement_device_type 'CCD area detector'
_diffrn_measurement_method 'phi and omega scans'
_diffrn_radiation_monochromator graphite
_diffrn_radiation_source 'fine-focus sealed tube'
_diffrn_radiation_type MoK\a
_diffrn_radiation_wavelength 0.71073
_diffrn_reflns_av_R_equivalents 0.0188
_diffrn_reflns_av_sigmaI/netI 0.0288
_diffrn_reflns_limit_h_max 11
_diffrn_reflns_limit_h_min -10
_diffrn_reflns_limit_k_max 19
_diffrn_reflns_limit_k_min -19
_diffrn_reflns_limit_l_max 23
_diffrn_reflns_limit_l_min -23
_diffrn_reflns_number 25290
_diffrn_reflns_theta_full 28.05
_diffrn_reflns_theta_max 28.05
_diffrn_reflns_theta_min 2.32
_exptl_absorpt_coefficient_mu 0.532
_exptl_absorpt_correction_type none
_exptl_crystal_colour colorless
_exptl_crystal_density_diffrn 1.373
_exptl_crystal_description shapeless
_exptl_crystal_F_000 964
_exptl_crystal_size_max 0.34
_exptl_crystal_size_mid 0.34
_exptl_crystal_size_min 0.30
_refine_diff_density_max 0.737
_refine_diff_density_min -0.326
_refine_diff_density_rms 0.064
_refine_ls_abs_structure_details 'Flack H D (1983), Acta Cryst. A39, 876-881'
_refine_ls_abs_structure_Flack 0.012(12)
_refine_ls_extinction_method none
_refine_ls_goodness_of_fit_ref 1.045
_refine_ls_hydrogen_treatment mixed
_refine_ls_matrix_type full
_refine_ls_number_parameters 548
_refine_ls_number_reflns 10287
_refine_ls_number_restraints 1
_refine_ls_restrained_S_all 1.045
_refine_ls_R_factor_all 0.0329
_refine_ls_R_factor_gt 0.0320
_refine_ls_shift/su_max 0.003
_refine_ls_shift/su_mean 0.000
_refine_ls_structure_factor_coef Fsqd
_refine_ls_weighting_details 'calc w=1/[\s^2^(Fo^2^)+(0.0556P)^2^+0.3278P] where P=(Fo^2^+2Fc^2^)/3'
_refine_ls_weighting_scheme calc
_refine_ls_wR_factor_gt 0.0856
_refine_ls_wR_factor_ref 0.0864
_reflns_number_gt 9994
_reflns_number_total 10287
_reflns_threshold_expression >2sigma(I)
_cod_data_source_file ic201340m_si_002_2.cif
_cod_data_source_block Ti2(u_O)2(r,r_L1)2
_cod_database_code 4326522

loop_
_symmetry_equiv_pos_as_xyz
'x, y, z'
'-x, y+1/2, -z'

loop_
_atom_site_label
_atom_site_type_symbol
_atom_site_fract_x
_atom_site_fract_y
_atom_site_fract_z
_atom_site_U_iso_or_equiv
_atom_site_adp_type
_atom_site_occupancy
_atom_site_symmetry_multiplicity
_atom_site_calc_flag
_atom_site_refinement_flags
C1 C 0.8449(2) 0.43402(12) 0.91170(10) 0.0237(3) Uani 1 1 d .
C2 C 0.9055(2) 0.49683(13) 0.96552(11) 0.0296(4) Uani 1 1 d .
H2 H 0.8373 0.5409 0.9832 0.036 Uiso 1 1 calc R
C3 C 1.0658(2) 0.49510(14) 0.99337(11) 0.0331(4) Uani 1 1 d .
H3 H 1.1046 0.5375 1.0309 0.040 Uiso 1 1 calc R
C4 C 1.1699(2) 0.43365(15) 0.96801(11) 0.0318(4) Uani 1 1 d .
C5 C 1.1080(2) 0.37064(14) 0.91458(11) 0.0295(4) Uani 1 1 d .
H5 H 1.1776 0.3277 0.8963 0.035 Uiso 1 1 calc R
C6 C 0.9470(2) 0.36856(12) 0.88699(10) 0.0255(3) Uani 1 1 d .
C7 C 0.8845(2) 0.29417(12) 0.83455(11) 0.0282(4) Uani 1 1 d .
H7A H 0.9752 0.2603 0.8179 0.034 Uiso 1 1 calc R
H7B H 0.8212 0.2525 0.8628 0.034 Uiso 1 1 calc R
C8 C 0.7439(2) 0.25759(12) 0.70788(10) 0.0256(3) Uani 1 1 d .
H8 H 0.7005 0.2042 0.7329 0.031 Uiso 1 1 calc R
C9 C 0.8878(2) 0.22805(16) 0.66794(12) 0.0359(4) Uani 1 1 d .
H9A H 0.9384 0.2815 0.6477 0.043 Uiso 1 1 calc R
H9B H 0.9668 0.1992 0.7056 0.043 Uiso 1 1 calc R
C10 C 0.8418(3) 0.16273(17) 0.60267(13) 0.0426(5) Uani 1 1 d .
H10A H 0.9367 0.1486 0.5766 0.051 Uiso 1 1 calc R
H10B H 0.8028 0.1063 0.6234 0.051 Uiso 1 1 calc R
C11 C 0.7134(3) 0.20212(17) 0.54564(12) 0.0420(5) Uani 1 1 d .
H11A H 0.6818 0.1575 0.5054 0.050 Uiso 1 1 calc R
H11B H 0.7557 0.2554 0.5212 0.050 Uiso 1 1 calc R
C12 C 0.5680(3) 0.22888(16) 0.58508(12) 0.0352(4) Uani 1 1 d .
H12A H 0.4873 0.2564 0.5475 0.042 Uiso 1 1 calc R
H12B H 0.5206 0.1748 0.6060 0.042 Uiso 1 1 calc R
C13 C 0.6143(2) 0.29518(12) 0.64937(10) 0.0251(3) Uani 1 1 d .
H13 H 0.6623 0.3479 0.6255 0.030 Uiso 1 1 calc R
C14 C 0.3356(2) 0.27305(13) 0.69088(10) 0.0261(3) Uani 1 1 d .
H14A H 0.3022 0.2507 0.6389 0.031 Uiso 1 1 calc R
H14B H 0.2482 0.3107 0.7064 0.031 Uiso 1 1 calc R
C15 C 0.3570(2) 0.19400(12) 0.74401(10) 0.0250(3) Uani 1 1 d .
C16 C 0.2893(2) 0.11165(13) 0.72260(12) 0.0300(4) Uani 1 1 d .
H16 H 0.2394 0.1047 0.6722 0.036 Uiso 1 1 calc R
C17 C 0.2919(3) 0.03945(14) 0.77199(13) 0.0367(4) Uani 1 1 d .
C18 C 0.3658(3) 0.05116(16) 0.84546(13) 0.0440(5) Uani 1 1 d .
H18 H 0.3685 0.0031 0.8808 0.053 Uiso 1 1 calc R
C19 C 0.4359(3) 0.13250(14) 0.86783(13) 0.0388(5) Uani 1 1 d .
H19 H 0.4866 0.1390 0.9182 0.047 Uiso 1 1 calc R
C20 C 0.4330(2) 0.20426(12) 0.81801(11) 0.0256(4) Uani 1 1 d .
C21 C 1.3447(2) 0.43451(17) 0.99614(13) 0.0404(5) Uani 1 1 d .
H21A H 1.3930 0.4897 0.9793 0.061 Uiso 1 1 calc R
H21B H 1.3967 0.3827 0.9755 0.061 Uiso 1 1 calc R
H21C H 1.3579 0.4317 1.0519 0.061 Uiso 1 1 calc R
C22 C 0.2175(3) -0.04939(16) 0.74729(17) 0.0500(6) Uani 1 1 d .
H22A H 0.1542 -0.0423 0.6979 0.075 Uiso 1 1 calc R
H22B H 0.1487 -0.0697 0.7851 0.075 Uiso 1 1 calc R
H22C H 0.3014 -0.0937 0.7429 0.075 Uiso 1 1 calc R
C23 C 0.1623(2) 0.50122(11) 0.61101(10) 0.0244(3) Uani 1 1 d .
C24 C 0.1264(2) 0.48044(14) 0.53395(11) 0.0312(4) Uani 1 1 d .
H24 H 0.2100 0.4670 0.5039 0.037 Uiso 1 1 calc R
C25 C -0.0296(3) 0.47921(15) 0.50081(11) 0.0352(4) Uani 1 1 d .
H25 H -0.0516 0.4648 0.4484 0.042 Uiso 1 1 calc R
C26 C -0.1545(2) 0.49879(14) 0.54341(11) 0.0317(4) Uani 1 1 d .
C27 C -0.1183(2) 0.51962(13) 0.62007(11) 0.0295(4) Uani 1 1 d .
H27 H -0.2025 0.5335 0.6496 0.035 Uiso 1 1 calc R
C28 C 0.0377(2) 0.52077(12) 0.65502(10) 0.0238(3) Uani 1 1 d .
C29 C 0.0697(2) 0.54053(13) 0.73925(10) 0.0254(3) Uani 1 1 d .
H29A H -0.0290 0.5631 0.7581 0.031 Uiso 1 1 calc R
H29B H 0.0999 0.4844 0.7668 0.031 Uiso 1 1 calc R
C30 C 0.21265(19) 0.64018(11) 0.83620(10) 0.0217(3) Uani 1 1 d .
H30 H 0.2098 0.5875 0.8709 0.026 Uiso 1 1 calc R
C31 C 0.0799(2) 0.70518(15) 0.85200(12) 0.0326(4) Uani 1 1 d .
H31A H -0.0237 0.6741 0.8432 0.039 Uiso 1 1 calc R
H31B H 0.0782 0.7559 0.8159 0.039 Uiso 1 1 calc R
C32 C 0.1016(3) 0.74143(16) 0.93362(12) 0.0363(4) Uani 1 1 d .
H32A H 0.0182 0.7864 0.9400 0.044 Uiso 1 1 calc R
H32B H 0.0892 0.6919 0.9697 0.044 Uiso 1 1 calc R
C33 C 0.2644(3) 0.78411(15) 0.95205(12) 0.0359(4) Uani 1 1 d .
H33A H 0.2791 0.8015 1.0064 0.043 Uiso 1 1 calc R
H33B H 0.2715 0.8389 0.9210 0.043 Uiso 1 1 calc R
C34 C 0.3955(2) 0.71866(14) 0.93551(11) 0.0312(4) Uani 1 1 d .
H34A H 0.5002 0.7483 0.9457 0.037 Uiso 1 1 calc R
H34B H 0.3943 0.6663 0.9699 0.037 Uiso 1 1 calc R
C35 C 0.37238(19) 0.68709(12) 0.85304(10) 0.0216(3) Uani 1 1 d .
H35 H 0.3718 0.7411 0.8196 0.026 Uiso 1 1 calc R
C36 C 0.6563(2) 0.67237(13) 0.82994(11) 0.0257(3) Uani 1 1 d .
H36A H 0.7344 0.6290 0.8137 0.031 Uiso 1 1 calc R
H36B H 0.6963 0.6942 0.8814 0.031 Uiso 1 1 calc R
C37 C 0.6414(2) 0.75061(12) 0.77493(11) 0.0260(4) Uani 1 1 d .
C38 C 0.7073(2) 0.83363(14) 0.79618(13) 0.0313(4) Uani 1 1 d .
H38 H 0.7648 0.8401 0.8451 0.038 Uiso 1 1 calc R
C39 C 0.6913(3) 0.90725(14) 0.74768(14) 0.0373(5) Uani 1 1 d .
C40 C 0.6056(3) 0.89565(16) 0.67645(13) 0.0400(5) Uani 1 1 d .
H40 H 0.5930 0.9450 0.6424 0.048 Uiso 1 1 calc R
C41 C 0.5380(2) 0.81388(14) 0.65386(12) 0.0334(4) Uani 1 1 d .
H41 H 0.4801 0.8080 0.6050 0.040 Uiso 1 1 calc R
C42 C 0.5552(2) 0.73980(13) 0.70318(11) 0.0268(4) Uani 1 1 d .
C43 C -0.3254(3) 0.49880(19) 0.50704(13) 0.0450(5) Uani 1 1 d .
H43A H -0.3394 0.5461 0.4685 0.067 Uiso 1 1 calc R
H43B H -0.3969 0.5096 0.5462 0.067 Uiso 1 1 calc R
H43C H -0.3501 0.4406 0.4830 0.067 Uiso 1 1 calc R
C44 C 0.7604(4) 0.99662(16) 0.77358(17) 0.0526(6) Uani 1 1 d .
H44A H 0.8466 1.0124 0.7431 0.079 Uiso 1 1 calc R
H44B H 0.8023 0.9930 0.8274 0.079 Uiso 1 1 calc R
H44C H 0.6773 1.0425 0.7671 0.079 Uiso 1 1 calc R
C45 C 0.9095(3) 0.7591(3) 0.61444(18) 0.0627(8) Uani 1 1 d .
H45A H 0.8599 0.8123 0.6355 0.075 Uiso 1 1 calc R
H45B H 0.8815 0.7062 0.6441 0.075 Uiso 1 1 calc R
Cl1 Cl 1.11559(7) 0.77235(4) 0.62464(3) 0.04659(14) Uani 1 1 d .
Cl2 Cl 0.83298(11) 0.74519(7) 0.51926(5) 0.0798(3) Uani 1 1 d .
N1 N 0.78412(18) 0.32751(11) 0.76655(9) 0.0236(3) Uani 1 1 d .
H1N H 0.827(3) 0.3652(18) 0.7468(15) 0.035 Uiso 1 1 d .
N2 N 0.47883(18) 0.33050(11) 0.68810(9) 0.0234(3) Uani 1 1 d .
H2N H 0.441(3) 0.3734(18) 0.6645(14) 0.035 Uiso 1 1 d .
N3 N 0.19832(17) 0.60771(10) 0.75612(8) 0.0208(3) Uani 1 1 d .
H3N H 0.174(3) 0.6502(18) 0.7312(14) 0.031 Uiso 1 1 d .
N4 N 0.50124(17) 0.62688(10) 0.83322(9) 0.0211(3) Uani 1 1 d .
H4N H 0.516(3) 0.5854(17) 0.8703(14) 0.032 Uiso 1 1 d .
O1 O 0.61618(14) 0.48936(9) 0.73145(7) 0.0239(2) Uani 1 1 d .
O2 O 0.38213(14) 0.45915(8) 0.80048(7) 0.0223(2) Uani 1 1 d .
O3 O 0.68828(15) 0.43584(9) 0.88665(7) 0.0258(3) Uani 1 1 d .
O4 O 0.49975(16) 0.28237(9) 0.84120(7) 0.0264(3) Uani 1 1 d .
O5 O 0.31511(15) 0.50036(9) 0.64165(7) 0.0252(3) Uani 1 1 d .
O6 O 0.48771(15) 0.66137(9) 0.68203(7) 0.0265(3) Uani 1 1 d .
Ti1 Ti 0.43480(3) 0.550720(19) 0.727868(16) 0.02005(7) Uani 1 1 d .
Ti2 Ti 0.55810(3) 0.394392(19) 0.799710(16) 0.02061(7) Uani 1 1 d .

loop_
_atom_site_aniso_label
_atom_site_aniso_U_11
_atom_site_aniso_U_22
_atom_site_aniso_U_33
_atom_site_aniso_U_23
_atom_site_aniso_U_13
_atom_site_aniso_U_12
C1 0.0249(8) 0.0252(8) 0.0207(8) 0.0045(7) 0.0011(6) -0.0030(7)
C2 0.0343(10) 0.0263(9) 0.0280(9) -0.0012(7) 0.0021(7) -0.0030(7)
C3 0.0379(10) 0.0315(10) 0.0285(9) 0.0001(8) -0.0033(8) -0.0099(8)
C4 0.0278(9) 0.0404(10) 0.0260(9) 0.0092(8) -0.0024(7) -0.0071(8)
C5 0.0263(9) 0.0374(10) 0.0247(8) 0.0053(7) 0.0021(7) 0.0021(7)
C6 0.0262(8) 0.0287(9) 0.0214(8) 0.0026(6) 0.0011(7) -0.0022(7)
C7 0.0278(9) 0.0261(9) 0.0298(9) -0.0020(7) -0.0014(7) 0.0058(7)
C8 0.0264(8) 0.0252(9) 0.0252(8) -0.0051(7) 0.0032(7) 0.0023(7)
C9 0.0303(10) 0.0430(11) 0.0348(10) -0.0105(9) 0.0058(8) 0.0088(8)
C10 0.0470(12) 0.0444(12) 0.0376(11) -0.0150(10) 0.0101(9) 0.0098(10)
C11 0.0448(12) 0.0528(14) 0.0291(10) -0.0127(10) 0.0079(9) 0.0054(10)
C12 0.0354(10) 0.0441(12) 0.0259(9) -0.0088(8) 0.0031(8) 0.0021(9)
C13 0.0264(8) 0.0280(9) 0.0215(8) -0.0014(7) 0.0047(7) 0.0020(7)
C14 0.0226(8) 0.0298(9) 0.0247(8) 0.0014(7) -0.0026(7) -0.0015(7)
C15 0.0222(8) 0.0263(9) 0.0263(8) -0.0007(7) 0.0011(7) 0.0010(7)
C16 0.0274(9) 0.0306(9) 0.0312(9) -0.0050(8) -0.0007(7) -0.0011(7)
C17 0.0388(10) 0.0279(10) 0.0424(11) -0.0016(9) -0.0009(9) -0.0064(8)
C18 0.0570(14) 0.0289(10) 0.0428(12) 0.0082(10) -0.0092(10) -0.0101(10)
C19 0.0524(13) 0.0295(10) 0.0312(10) 0.0045(8) -0.0113(9) -0.0075(9)
C20 0.0270(8) 0.0224(8) 0.0273(9) -0.0020(7) 0.0029(7) -0.0011(7)
C21 0.0287(10) 0.0535(13) 0.0371(11) 0.0087(10) -0.0049(8) -0.0066(9)
C22 0.0557(15) 0.0306(11) 0.0609(16) -0.0043(10) -0.0069(12) -0.0125(10)
C23 0.0288(9) 0.0189(8) 0.0255(8) 0.0014(6) 0.0024(7) -0.0013(7)
C24 0.0375(10) 0.0327(10) 0.0237(9) -0.0034(7) 0.0046(8) 0.0003(8)
C25 0.0434(12) 0.0372(10) 0.0235(9) -0.0028(8) -0.0032(8) -0.0060(9)
C26 0.0306(9) 0.0325(10) 0.0303(9) 0.0031(8) -0.0052(7) -0.0066(8)
C27 0.0255(9) 0.0327(9) 0.0299(9) 0.0034(7) 0.0019(7) -0.0046(7)
C28 0.0249(8) 0.0250(8) 0.0212(8) 0.0005(6) 0.0006(6) -0.0046(6)
C29 0.0212(8) 0.0346(9) 0.0209(8) -0.0023(7) 0.0039(6) -0.0049(7)
C30 0.0205(7) 0.0252(8) 0.0197(7) -0.0006(6) 0.0042(6) 0.0006(6)
C31 0.0216(8) 0.0409(11) 0.0354(10) -0.0109(8) 0.0034(7) 0.0034(8)
C32 0.0333(10) 0.0416(11) 0.0357(10) -0.0110(9) 0.0113(8) 0.0046(9)
C33 0.0395(11) 0.0345(10) 0.0347(10) -0.0125(8) 0.0090(8) -0.0004(9)
C34 0.0309(9) 0.0362(10) 0.0259(9) -0.0080(7) -0.0001(7) -0.0005(8)
C35 0.0207(8) 0.0231(8) 0.0210(8) 0.0001(6) 0.0029(6) 0.0012(6)
C36 0.0172(7) 0.0266(8) 0.0328(9) 0.0004(7) 0.0001(6) -0.0013(6)
C37 0.0186(8) 0.0258(9) 0.0344(9) 0.0022(7) 0.0062(7) 0.0003(6)
C38 0.0251(9) 0.0283(9) 0.0412(11) -0.0010(8) 0.0066(8) -0.0019(7)
C39 0.0380(10) 0.0253(10) 0.0500(12) 0.0019(9) 0.0117(9) -0.0026(8)
C40 0.0434(11) 0.0305(9) 0.0473(12) 0.0129(10) 0.0099(9) 0.0006(9)
C41 0.0320(10) 0.0320(10) 0.0367(10) 0.0090(8) 0.0056(8) 0.0001(8)
C42 0.0222(8) 0.0277(9) 0.0319(9) 0.0042(7) 0.0087(7) 0.0008(7)
C43 0.0372(11) 0.0574(14) 0.0371(11) 0.0045(10) -0.0111(9) -0.0098(10)
C44 0.0643(16) 0.0279(11) 0.0663(17) 0.0002(11) 0.0106(13) -0.0120(11)
C45 0.0364(13) 0.085(2) 0.0655(18) -0.0021(16) 0.0010(12) 0.0068(13)
Cl1 0.0445(3) 0.0522(3) 0.0414(3) 0.0102(2) -0.0038(2) -0.0062(2)
Cl2 0.0720(5) 0.0823(6) 0.0758(5) -0.0097(4) -0.0354(4) 0.0019(4)
N1 0.0234(7) 0.0229(7) 0.0243(7) -0.0030(6) 0.0020(6) 0.0011(6)
N2 0.0230(7) 0.0236(7) 0.0236(7) 0.0018(6) 0.0023(6) 0.0030(6)
N3 0.0193(7) 0.0241(7) 0.0191(7) 0.0020(5) 0.0019(5) 0.0009(5)
N4 0.0191(7) 0.0206(7) 0.0234(7) 0.0037(6) 0.0020(5) 0.0003(5)
O1 0.0191(6) 0.0253(6) 0.0281(6) 0.0013(5) 0.0070(5) 0.0015(5)
O2 0.0198(6) 0.0229(6) 0.0251(6) 0.0006(5) 0.0067(5) 0.0008(4)
O3 0.0239(6) 0.0280(6) 0.0254(6) -0.0053(5) 0.0014(5) 0.0001(5)
O4 0.0338(7) 0.0225(6) 0.0221(6) -0.0001(5) -0.0008(5) -0.0031(5)
O5 0.0240(6) 0.0287(6) 0.0229(6) -0.0017(5) 0.0028(5) 0.0008(5)
O6 0.0265(6) 0.0269(6) 0.0264(6) 0.0037(5) 0.0043(5) -0.0020(5)
Ti1 0.01783(13) 0.02084(14) 0.02199(14) 0.00061(11) 0.00460(10) 0.00108(11)
Ti2 0.02000(14) 0.02028(13) 0.02155(14) -0.00096(12) 0.00217(11) 0.00137(11)

loop_
_atom_type_symbol
_atom_type_description
_atom_type_scat_dispersion_real
_atom_type_scat_dispersion_imag
_atom_type_scat_source
C C 0.0033 0.0016 'International Tables Vol C Tables 4.2.6.8 and 6.1.1.4'
H H 0.0000 0.0000 'International Tables Vol C Tables 4.2.6.8 and 6.1.1.4'
N N 0.0061 0.0033 'International Tables Vol C Tables 4.2.6.8 and 6.1.1.4'
O O 0.0106 0.0060 'International Tables Vol C Tables 4.2.6.8 and 6.1.1.4'
Cl Cl 0.1484 0.1585 'International Tables Vol C Tables 4.2.6.8 and 6.1.1.4'
Ti Ti 0.2776 0.4457 'International Tables Vol C Tables 4.2.6.8 and 6.1.1.4'

loop_
_geom_angle_atom_site_label_1
_geom_angle_atom_site_label_2
_geom_angle_atom_site_label_3
_geom_angle
O3 C1 C2 119.08(17)
O3 C1 C6 121.74(16)
C2 C1 C6 119.14(17)
C3 C2 C1 120.12(18)
C3 C2 H2 119.9
C1 C2 H2 119.9
C4 C3 C2 121.95(18)
C4 C3 H3 119.0
C2 C3 H3 119.0
C3 C4 C5 117.51(18)
C3 C4 C21 121.7(2)
C5 C4 C21 120.8(2)
C4 C5 C6 122.20(18)
C4 C5 H5 118.9
C6 C5 H5 118.9
C5 C6 C1 119.01(17)
C5 C6 C7 119.77(17)
C1 C6 C7 121.15(16)
N1 C7 C6 112.59(15)
N1 C7 H7A 109.1
C6 C7 H7A 109.1
N1 C7 H7B 109.1
C6 C7 H7B 109.1
H7A C7 H7B 107.8
N1 C8 C13 107.92(14)
N1 C8 C9 112.86(16)
C13 C8 C9 109.95(16)
N1 C8 H8 108.7
C13 C8 H8 108.7
C9 C8 H8 108.7
C10 C9 C8 112.28(18)
C10 C9 H9A 109.1
C8 C9 H9A 109.1
C10 C9 H9B 109.1
C8 C9 H9B 109.1
H9A C9 H9B 107.9
C11 C10 C9 111.07(19)
C11 C10 H10A 109.4
C9 C10 H10A 109.4
C11 C10 H10B 109.4
C9 C10 H10B 109.4
H10A C10 H10B 108.0
C10 C11 C12 110.61(18)
C10 C11 H11A 109.5
C12 C11 H11A 109.5
C10 C11 H11B 109.5
C12 C11 H11B 109.5
H11A C11 H11B 108.1
C13 C12 C11 110.68(18)
C13 C12 H12A 109.5
C11 C12 H12A 109.5
C13 C12 H12B 109.5
C11 C12 H12B 109.5
H12A C12 H12B 108.1
N2 C13 C12 114.93(15)
N2 C13 C8 110.48(14)
C12 C13 C8 111.90(16)
N2 C13 H13 106.3
C12 C13 H13 106.3
C8 C13 H13 106.3
N2 C14 C15 115.30(15)
N2 C14 H14A 108.5
C15 C14 H14A 108.5
N2 C14 H14B 108.5
C15 C14 H14B 108.5
H14A C14 H14B 107.5
C16 C15 C20 118.96(17)
C16 C15 C14 120.29(17)
C20 C15 C14 120.51(16)
C17 C16 C15 122.56(19)
C17 C16 H16 118.7
C15 C16 H16 118.7
C16 C17 C18 117.70(19)
C16 C17 C22 121.5(2)
C18 C17 C22 120.8(2)
C17 C18 C19 120.7(2)
C17 C18 H18 119.6
C19 C18 H18 119.6
C20 C19 C18 121.16(19)
C20 C19 H19 119.4
C18 C19 H19 119.4
O4 C20 C19 120.05(17)
O4 C20 C15 121.07(16)
C19 C20 C15 118.87(17)
C4 C21 H21A 109.5
C4 C21 H21B 109.5
H21A C21 H21B 109.5
C4 C21 H21C 109.5
H21A C21 H21C 109.5
H21B C21 H21C 109.5
C17 C22 H22A 109.5
C17 C22 H22B 109.5
H22A C22 H22B 109.5
C17 C22 H22C 109.5
H22A C22 H22C 109.5
H22B C22 H22C 109.5
O5 C23 C24 119.25(17)
O5 C23 C28 121.59(16)
C24 C23 C28 119.15(17)
C25 C24 C23 120.83(18)
C25 C24 H24 119.6
C23 C24 H24 119.6
C24 C25 C26 120.85(18)
C24 C25 H25 119.6
C26 C25 H25 119.6
C27 C26 C25 118.16(18)
C27 C26 C43 120.8(2)
C25 C26 C43 120.99(19)
C26 C27 C28 122.20(18)
C26 C27 H27 118.9
C28 C27 H27 118.9
C27 C28 C23 118.83(17)
C27 C28 C29 119.91(16)
C23 C28 C29 121.25(16)
N3 C29 C28 112.27(14)
N3 C29 H29A 109.1
C28 C29 H29A 109.1
N3 C29 H29B 109.1
C28 C29 H29B 109.1
H29A C29 H29B 107.9
N3 C30 C35 108.44(13)
N3 C30 C31 113.11(14)
C35 C30 C31 108.97(15)
N3 C30 H30 108.7
C35 C30 H30 108.7
C31 C30 H30 108.7
C30 C31 C32 112.23(16)
C30 C31 H31A 109.2
C32 C31 H31A 109.2
C30 C31 H31B 109.2
C32 C31 H31B 109.2
H31A C31 H31B 107.9
C33 C32 C31 111.37(17)
C33 C32 H32A 109.4
C31 C32 H32A 109.4
C33 C32 H32B 109.4
C31 C32 H32B 109.4
H32A C32 H32B 108.0
C32 C33 C34 110.45(17)
C32 C33 H33A 109.6
C34 C33 H33A 109.6
C32 C33 H33B 109.6
C34 C33 H33B 109.6
H33A C33 H33B 108.1
C35 C34 C33 111.03(16)
C35 C34 H34A 109.4
C33 C34 H34A 109.4
C35 C34 H34B 109.4
C33 C34 H34B 109.4
H34A C34 H34B 108.0
N4 C35 C30 109.52(14)
N4 C35 C34 113.00(14)
C30 C35 C34 110.47(14)
N4 C35 H35 107.9
C30 C35 H35 107.9
C34 C35 H35 107.9
N4 C36 C37 111.35(14)
N4 C36 H36A 109.4
C37 C36 H36A 109.4
N4 C36 H36B 109.4
C37 C36 H36B 109.4
H36A C36 H36B 108.0
C38 C37 C42 120.00(18)
C38 C37 C36 120.60(17)
C42 C37 C36 119.35(16)
C39 C38 C37 121.8(2)
C39 C38 H38 119.1
C37 C38 H38 119.1
C38 C39 C40 117.7(2)
C38 C39 C44 120.2(2)
C40 C39 C44 122.1(2)
C41 C40 C39 121.8(2)
C41 C40 H40 119.1
C39 C40 H40 119.1
C40 C41 C42 120.1(2)
C40 C41 H41 119.9
C42 C41 H41 119.9
O6 C42 C37 121.20(17)
O6 C42 C41 120.19(18)
C37 C42 C41 118.59(18)
C26 C43 H43A 109.5
C26 C43 H43B 109.5
H43A C43 H43B 109.5
C26 C43 H43C 109.5
H43A C43 H43C 109.5
H43B C43 H43C 109.5
C39 C44 H44A 109.5
C39 C44 H44B 109.5
H44A C44 H44B 109.5
C39 C44 H44C 109.5
H44A C44 H44C 109.5
H44B C44 H44C 109.5
Cl1 C45 Cl2 112.11(18)
Cl1 C45 H45A 109.2
Cl2 C45 H45A 109.2
Cl1 C45 H45B 109.2
Cl2 C45 H45B 109.2
H45A C45 H45B 107.9
C7 N1 C8 113.48(14)
C7 N1 Ti2 111.20(11)
C8 N1 Ti2 110.48(11)
C7 N1 H1N 110.6(19)
C8 N1 H1N 106.3(19)
Ti2 N1 H1N 104.3(19)
C14 N2 C13 118.60(15)
C14 N2 Ti2 112.75(11)
C13 N2 Ti2 112.55(11)
C14 N2 H2N 101.3(18)
C13 N2 H2N 108.8(18)
Ti2 N2 H2N 100.5(18)
C29 N3 C30 113.22(13)
C29 N3 Ti1 110.19(11)
C30 N3 Ti1 110.21(10)
C29 N3 H3N 106.7(18)
C30 N3 H3N 104.9(18)
Ti1 N3 H3N 111.5(18)
C35 N4 C36 113.99(14)
C35 N4 Ti1 112.62(10)
C36 N4 Ti1 110.53(11)
C35 N4 H4N 106.9(15)
C36 N4 H4N 107.0(16)
Ti1 N4 H4N 105.2(15)
Ti1 O1 Ti2 97.05(6)
Ti2 O2 Ti1 97.23(6)
C1 O3 Ti2 136.31(12)
C20 O4 Ti2 139.60(12)
C23 O5 Ti1 136.69(12)
C42 O6 Ti1 138.54(12)
O1 Ti1 O5 102.06(6)
O1 Ti1 O6 102.69(6)
O5 Ti1 O6 97.59(6)
O1 Ti1 O2 82.69(5)
O5 Ti1 O2 96.30(6)
O6 Ti1 O2 163.67(6)
O1 Ti1 N4 95.41(6)
O5 Ti1 N4 162.13(5)
O6 Ti1 N4 82.02(6)
O2 Ti1 N4 82.12(5)
O1 Ti1 N3 163.16(6)
O5 Ti1 N3 85.27(5)
O6 Ti1 N3 91.17(6)
O2 Ti1 N3 81.44(5)
N4 Ti1 N3 76.88(5)
O2 Ti2 O3 103.36(6)
O2 Ti2 O4 102.86(6)
O3 Ti2 O4 97.28(6)
O2 Ti2 O1 82.87(5)
O3 Ti2 O1 95.74(6)
O4 Ti2 O1 164.11(6)
O2 Ti2 N2 93.81(6)
O3 Ti2 N2 161.92(6)
O4 Ti2 N2 84.18(6)
O1 Ti2 N2 80.63(6)
O2 Ti2 N1 164.46(6)
O3 Ti2 N1 85.45(6)
O4 Ti2 N1 88.45(6)
O1 Ti2 N1 83.53(6)
N2 Ti2 N1 76.56(5)

loop_
_geom_bond_atom_site_label_1
_geom_bond_atom_site_label_2
_geom_bond_distance
C1 O3 1.352(2)
C1 C2 1.394(3)
C1 C6 1.404(3)
C2 C3 1.392(3)
C2 H2 0.9500
C3 C4 1.380(3)
C3 H3 0.9500
C4 C5 1.395(3)
C4 C21 1.509(3)
C5 C6 1.397(3)
C5 H5 0.9500
C6 C7 1.506(3)
C7 N1 1.481(2)
C7 H7A 0.9900
C7 H7B 0.9900
C8 N1 1.485(2)
C8 C13 1.531(3)
C8 C9 1.536(3)
C8 H8 1.0000
C9 C10 1.529(3)
C9 H9A 0.9900
C9 H9B 0.9900
C10 C11 1.519(3)
C10 H10A 0.9900
C10 H10B 0.9900
C11 C12 1.530(3)
C11 H11A 0.9900
C11 H11B 0.9900
C12 C13 1.526(3)
C12 H12A 0.9900
C12 H12B 0.9900
C13 N2 1.493(2)
C13 H13 1.0000
C14 N2 1.490(2)
C14 C15 1.507(3)
C14 H14A 0.9900
C14 H14B 0.9900
C15 C16 1.392(3)
C15 C20 1.402(3)
C16 C17 1.386(3)
C16 H16 0.9500
C17 C18 1.390(3)
C17 C22 1.513(3)
C18 C19 1.391(3)
C18 H18 0.9500
C19 C20 1.385(3)
C19 H19 0.9500
C20 O4 1.341(2)
C21 H21A 0.9800
C21 H21B 0.9800
C21 H21C 0.9800
C22 H22A 0.9800
C22 H22B 0.9800
C22 H22C 0.9800
C23 O5 1.347(2)
C23 C24 1.397(3)
C23 C28 1.405(3)
C24 C25 1.386(3)
C24 H24 0.9500
C25 C26 1.392(3)
C25 H25 0.9500
C26 C27 1.391(3)
C26 C43 1.518(3)
C27 C28 1.396(3)
C27 H27 0.9500
C28 C29 1.512(2)
C29 N3 1.487(2)
C29 H29A 0.9900
C29 H29B 0.9900
C30 N3 1.488(2)
C30 C35 1.523(2)
C30 C31 1.532(2)
C30 H30 1.0000
C31 C32 1.533(3)
C31 H31A 0.9900
C31 H31B 0.9900
C32 C33 1.521(3)
C32 H32A 0.9900
C32 H32B 0.9900
C33 C34 1.529(3)
C33 H33A 0.9900
C33 H33B 0.9900
C34 C35 1.524(2)
C34 H34A 0.9900
C34 H34B 0.9900
C35 N4 1.484(2)
C35 H35 1.0000
C36 N4 1.484(2)
C36 C37 1.516(3)
C36 H36A 0.9900
C36 H36B 0.9900
C37 C38 1.395(3)
C37 C42 1.402(3)
C38 C39 1.392(3)
C38 H38 0.9500
C39 C40 1.394(3)
C39 C44 1.509(3)
C40 C41 1.389(3)
C40 H40 0.9500
C41 C42 1.406(3)
C41 H41 0.9500
C42 O6 1.339(2)
C43 H43A 0.9800
C43 H43B 0.9800
C43 H43C 0.9800
C44 H44A 0.9800
C44 H44B 0.9800
C44 H44C 0.9800
C45 Cl1 1.745(3)
C45 Cl2 1.748(3)
C45 H45A 0.9900
C45 H45B 0.9900
N1 Ti2 2.2883(16)
N1 H1N 0.77(3)
N2 Ti2 2.2281(16)
N2 H2N 0.81(3)
N3 Ti1 2.2780(15)
N3 H3N 0.79(3)
N4 Ti1 2.2021(15)
N4 H4N 0.90(2)
O1 Ti1 1.7827(12)
O1 Ti2 1.9579(13)
O2 Ti2 1.7767(12)
O2 Ti1 1.9585(12)
O3 Ti2 1.8957(13)
O4 Ti2 1.9125(13)
O5 Ti1 1.8924(13)
O6 Ti1 1.9143(13)
